data_1518911
loop_
_publ_author_name
'Barbara Modec'
'Peter Bukovec'

_publ_section_title
;
 Solid state structures of dinuclear and trinuclear tungsten and
 molybdenum complexes with single metal-metal bonds
;
_journal_name_full 'Inorganica Chimica Acta'
_journal_page_first 226
_journal_page_last 234
_journal_volume 424
_journal_year 2015
_chemical_formula_sum 'C36 H32 N6 O16 W3'
_chemical_formula_weight 1356.23
_space_group_IT_number 14
_symmetry_cell_setting monoclinic
_symmetry_space_group_name_Hall '-P 2yn'
_symmetry_space_group_name_H-M 'P 1 21/n 1'
_atom_sites_solution_hydrogens geom
_atom_sites_solution_primary direct
_atom_sites_solution_secondary difmap
_cell_angle_alpha 90.00
_cell_angle_beta 102.4991(7)
_cell_angle_gamma 90.00
_cell_formula_units_Z 4
_cell_length_a 12.90455(9)
_cell_length_b 19.61987(16)
_cell_length_c 16.26954(13)
_cell_measurement_temperature 150(2)
_cell_volume 4021.59(5)
_computing_cell_refinement 'CrysAlis PRO (Agilent, 2011)'
_computing_data_collection 'CrysAlis PRO (Agilent, 2011)'
_computing_data_reduction 'CrysAlis PRO (Agilent, 2011)'
_computing_molecular_graphics 'ORTEP3 for Windows (Farrugia, 1997)'
_computing_publication_material
;
SHELXL-97 (Sheldrick, 1997), PLATON (Spek, 2003)
;
_computing_structure_refinement 'SHELX-97 (Sheldrick, 2008)'
_computing_structure_solution 'SHELX-97 (Sheldrick, 2008)'
_diffrn_ambient_temperature 150(2)
_diffrn_measured_fraction_theta_full 0.996
_diffrn_measured_fraction_theta_max 0.996
_diffrn_measurement_device_type 'SuperNova, Dual, Cu at zero, Atlas'
_diffrn_radiation_monochromator mirror
_diffrn_radiation_source 'SuperNova (Cu) X-ray Source'
_diffrn_radiation_type CuK\a
_diffrn_radiation_wavelength 1.54184
_diffrn_reflns_av_R_equivalents 0.0357
_diffrn_reflns_av_sigmaI/netI 0.0268
_diffrn_reflns_limit_h_max 10
_diffrn_reflns_limit_h_min -16
_diffrn_reflns_limit_k_max 24
_diffrn_reflns_limit_k_min -24
_diffrn_reflns_limit_l_max 20
_diffrn_reflns_limit_l_min -19
_diffrn_reflns_number 31123
_diffrn_reflns_theta_full 74.73
_diffrn_reflns_theta_max 74.73
_diffrn_reflns_theta_min 3.58
_exptl_absorpt_coefficient_mu 16.218
_exptl_absorpt_correction_T_max 0.3231
_exptl_absorpt_correction_T_min 0.2464
_exptl_absorpt_correction_type multi-scan
_exptl_absorpt_process_details '(CrysAlis PRO; Agilent, 2011)'
_exptl_crystal_colour red
_exptl_crystal_density_diffrn 2.240
_exptl_crystal_density_method 'not measured'
_exptl_crystal_description block
_exptl_crystal_F_000 2560
_exptl_crystal_size_max 0.12
_exptl_crystal_size_mid 0.10
_exptl_crystal_size_min 0.09
_refine_diff_density_max 1.061
_refine_diff_density_min -2.062
_refine_diff_density_rms 0.193
_refine_ls_extinction_method none
_refine_ls_goodness_of_fit_ref 1.123
_refine_ls_hydrogen_treatment constr
_refine_ls_matrix_type full
_refine_ls_number_parameters 550
_refine_ls_number_reflns 8230
_refine_ls_number_restraints 0
_refine_ls_restrained_S_all 1.123
_refine_ls_R_factor_all 0.0329
_refine_ls_R_factor_gt 0.0313
_refine_ls_shift/su_max 0.001
_refine_ls_shift/su_mean 0.000
_refine_ls_structure_factor_coef Fsqd
_refine_ls_weighting_details 'calc w=1/[\s^2^(Fo^2^)+(0.0478P)^2^+4.2464P] where P=(Fo^2^+2Fc^2^)/3'
_refine_ls_weighting_scheme calc
_refine_ls_wR_factor_gt 0.0777
_refine_ls_wR_factor_ref 0.0789
_reflns_number_gt 7872
_reflns_number_total 8230
_reflns_threshold_expression >2sigma(I)
_cod_data_source_file ICA-2015-424-226-234-2.cif
_cod_data_source_block 2
_cod_original_cell_volume 4021.58(5)
_cod_original_sg_symbol_H-M 'P 21/n'
_cod_database_code 1518911

loop_
_symmetry_equiv_pos_as_xyz
'x, y, z'
'-x+1/2, y+1/2, -z+1/2'
'-x, -y, -z'
'x-1/2, -y-1/2, z-1/2'

loop_
_atom_site_label
_atom_site_type_symbol
_atom_site_fract_x
_atom_site_fract_y
_atom_site_fract_z
_atom_site_U_iso_or_equiv
_atom_site_adp_type
_atom_site_occupancy
_atom_site_symmetry_multiplicity
_atom_site_calc_flag
_atom_site_refinement_flags
_atom_site_disorder_assembly
_atom_site_disorder_group
W1 W 0.352944(13) 0.218695(9) 0.215095(11) 0.01528(6) Uani 1 1 d . . .
W2 W 0.495913(13) 0.218416(8) 0.132015(11) 0.01463(6) Uani 1 1 d . . .
W3 W 0.353124(12) 0.128825(8) 0.105009(10) 0.01465(6) Uani 1 1 d . . .
O O 0.3348(2) 0.23190(16) 0.08761(19) 0.0184(5) Uani 1 1 d . . .
O1 O 0.1880(2) 0.23222(16) 0.19900(19) 0.0210(6) Uani 1 1 d . . .
O2 O 0.3340(2) 0.32462(16) 0.22391(19) 0.0211(6) Uani 1 1 d . . .
O3 O 0.2151(3) 0.40892(17) 0.2011(2) 0.0294(7) Uani 1 1 d . . .
O4 O 0.0586(2) 0.30933(18) 0.1826(2) 0.0308(7) Uani 1 1 d . . .
O5 O 0.5213(2) 0.32249(15) 0.11617(19) 0.0210(6) Uani 1 1 d . . .
O6 O 0.5174(2) 0.22714(15) 0.00875(19) 0.0202(6) Uani 1 1 d . . .
O7 O 0.5567(3) 0.29657(18) -0.0887(2) 0.0296(7) Uani 1 1 d . . .
O8 O 0.5684(3) 0.40158(18) 0.0321(3) 0.0358(8) Uani 1 1 d . . .
O9 O 0.1864(2) 0.11850(15) 0.06639(18) 0.0187(5) Uani 1 1 d . . .
O10 O 0.3241(2) 0.12071(15) -0.02634(18) 0.0198(6) Uani 1 1 d . . .
O11 O 0.1989(3) 0.1138(2) -0.1453(2) 0.0302(7) Uani 1 1 d . . .
O12 O 0.0520(2) 0.09831(19) -0.0422(2) 0.0292(7) Uani 1 1 d . . .
O13 O 0.3388(2) 0.12000(16) 0.22039(18) 0.0189(6) Uani 1 1 d . . .
O21 O 0.5052(2) 0.22549(15) 0.25211(18) 0.0181(6) Uani 1 1 d . . .
O23 O 0.5061(2) 0.12017(15) 0.12333(18) 0.0177(5) Uani 1 1 d . . .
N1 N 0.3580(3) 0.21617(18) 0.3516(2) 0.0205(7) Uani 1 1 d . . .
N2 N 0.6705(3) 0.21380(18) 0.1731(2) 0.0185(7) Uani 1 1 d . . .
N3 N 0.3563(3) 0.01509(18) 0.1024(2) 0.0181(6) Uani 1 1 d . . .
N5 N 1.0038(3) -0.0338(3) 0.1967(3) 0.0408(11) Uani 1 1 d . . .
H5 H 0.9815 -0.0635 0.1580 0.049 Uiso 1 1 calc R . .
N6 N 0.5010(3) -0.0543(2) 0.3031(3) 0.0328(9) Uani 1 1 d . . .
H6 H 0.4528 -0.0823 0.3109 0.039 Uiso 1 1 calc R . .
C1 C 0.1520(3) 0.2934(2) 0.1939(3) 0.0212(8) Uani 1 1 d . . .
C2 C 0.2390(3) 0.3488(2) 0.2056(3) 0.0220(8) Uani 1 1 d . . .
C3 C 0.5398(3) 0.2856(2) -0.0191(3) 0.0196(8) Uani 1 1 d . . .
C4 C 0.5444(3) 0.3432(2) 0.0468(3) 0.0201(8) Uani 1 1 d . . .
C5 C 0.2283(3) 0.1154(2) -0.0686(3) 0.0210(8) Uani 1 1 d . . .
C6 C 0.1455(3) 0.1104(2) -0.0125(3) 0.0208(8) Uani 1 1 d . . .
C11 C 0.3036(4) 0.1691(3) 0.3850(3) 0.0314(10) Uani 1 1 d . . .
H11 H 0.2625 0.1376 0.3494 0.038 Uiso 1 1 calc R . .
C12 C 0.3066(4) 0.1656(3) 0.4707(3) 0.0336(10) Uani 1 1 d . . .
H12 H 0.2673 0.1329 0.4919 0.040 Uiso 1 1 calc R . .
C13 C 0.3688(4) 0.2114(3) 0.5238(3) 0.0314(10) Uani 1 1 d . . .
H13 H 0.3730 0.2096 0.5816 0.038 Uiso 1 1 calc R . .
C14 C 0.4244(4) 0.2597(3) 0.4902(3) 0.0332(10) Uani 1 1 d . . .
H14 H 0.4659 0.2915 0.5249 0.040 Uiso 1 1 calc R . .
C15 C 0.4182(4) 0.2606(2) 0.4041(3) 0.0251(8) Uani 1 1 d . . .
H15 H 0.4570 0.2931 0.3819 0.030 Uiso 1 1 calc R . .
C21 C 0.7282(3) 0.1698(2) 0.1386(3) 0.0225(8) Uani 1 1 d . . .
H21 H 0.6943 0.1432 0.0935 0.027 Uiso 1 1 calc R . .
C22 C 0.8366(4) 0.1627(3) 0.1679(3) 0.0298(10) Uani 1 1 d . . .
H22 H 0.8748 0.1320 0.1425 0.036 Uiso 1 1 calc R . .
C23 C 0.8878(4) 0.2021(3) 0.2361(3) 0.0313(10) Uani 1 1 d . . .
H23 H 0.9606 0.1981 0.2569 0.038 Uiso 1 1 calc R . .
C24 C 0.8285(4) 0.2472(3) 0.2718(3) 0.0291(9) Uani 1 1 d . . .
H24 H 0.8605 0.2739 0.3175 0.035 Uiso 1 1 calc R . .
C25 C 0.7203(3) 0.2522(2) 0.2385(3) 0.0253(9) Uani 1 1 d . . .
H25 H 0.6806 0.2831 0.2623 0.030 Uiso 1 1 calc R . .
C31 C 0.2719(4) -0.0214(2) 0.1136(3) 0.0288(9) Uani 1 1 d . . .
H31 H 0.2144 0.0017 0.1262 0.035 Uiso 1 1 calc R . .
C32 C 0.2674(4) -0.0911(3) 0.1070(3) 0.0320(10) Uani 1 1 d . . .
H32 H 0.2074 -0.1144 0.1146 0.038 Uiso 1 1 calc R . .
C33 C 0.3522(4) -0.1262(2) 0.0893(3) 0.0281(9) Uani 1 1 d . . .
H33 H 0.3507 -0.1734 0.0846 0.034 Uiso 1 1 calc R . .
C34 C 0.4398(4) -0.0895(2) 0.0787(3) 0.0265(9) Uani 1 1 d . . .
H34 H 0.4985 -0.1119 0.0669 0.032 Uiso 1 1 calc R . .
C35 C 0.4393(3) -0.0194(2) 0.0859(3) 0.0214(8) Uani 1 1 d . . .
H35 H 0.4987 0.0049 0.0790 0.026 Uiso 1 1 calc R . .
C51 C 1.0389(3) 0.0248(3) 0.1757(3) 0.0322(10) Uani 1 1 d . . .
H51 H 1.0398 0.0337 0.1197 0.039 Uiso 1 1 calc R . .
C52 C 1.0739(3) 0.0724(2) 0.2354(3) 0.0298(10) Uani 1 1 d . . .
H52 H 1.1016 0.1133 0.2207 0.036 Uiso 1 1 calc R . .
C53 C 1.0685(4) 0.0605(3) 0.3180(3) 0.0297(10) Uani 1 1 d . . .
H53 H 1.0896 0.0940 0.3587 0.036 Uiso 1 1 calc R . .
C54 C 1.0317(4) -0.0013(3) 0.3397(3) 0.0347(11) Uani 1 1 d . . .
H54 H 1.0277 -0.0102 0.3950 0.042 Uiso 1 1 calc R . .
C55 C 1.0013(5) -0.0493(3) 0.2784(5) 0.0448(14) Uani 1 1 d . . .
H55 H 0.9791 -0.0922 0.2920 0.054 Uiso 1 1 calc R . .
C61 C 0.5887(5) -0.0794(3) 0.2846(4) 0.0430(13) Uani 1 1 d . . .
H61 H 0.5977 -0.1263 0.2811 0.052 Uiso 1 1 calc R . .
C62 C 0.6666(5) -0.0352(4) 0.2706(4) 0.0489(14) Uani 1 1 d . . .
H62 H 0.7283 -0.0518 0.2569 0.059 Uiso 1 1 calc R . .
C63 C 0.6511(4) 0.0338(3) 0.2773(4) 0.0433(13) Uani 1 1 d . . .
H63 H 0.7027 0.0642 0.2680 0.052 Uiso 1 1 calc R . .
C64 C 0.5599(4) 0.0583(3) 0.2977(3) 0.0324(10) Uani 1 1 d . . .
H64 H 0.5496 0.1049 0.3030 0.039 Uiso 1 1 calc R . .
C65 C 0.4844(4) 0.0124(3) 0.3100(3) 0.0315(10) Uani 1 1 d . . .
H65 H 0.4218 0.0277 0.3232 0.038 Uiso 1 1 calc R . .
N4 N 0.6492(7) 0.0212(5) 0.5023(4) 0.077(2) Uani 1 1 d . . .
C41 C 0.6030(8) 0.0830(8) 0.5033(5) 0.093(4) Uani 1 1 d . . .
H41 H 0.5356 0.0857 0.5149 0.112 Uiso 1 1 calc R . .
C42 C 0.6528(10) 0.1414(5) 0.4877(5) 0.083(3) Uani 1 1 d . . .
H42 H 0.6186 0.1830 0.4888 0.100 Uiso 1 1 calc R . .
C43 C 0.7478(8) 0.1401(5) 0.4712(6) 0.075(2) Uani 1 1 d . . .
H43 H 0.7820 0.1798 0.4608 0.090 Uiso 1 1 calc R . .
C44 C 0.7948(6) 0.0765(6) 0.4700(6) 0.082(3) Uani 1 1 d . . .
H44 H 0.8620 0.0724 0.4583 0.099 Uiso 1 1 calc R . .
C45 C 0.7407(8) 0.0204(4) 0.4862(5) 0.071(3) Uani 1 1 d . . .
H45 H 0.7735 -0.0217 0.4855 0.085 Uiso 1 1 calc R . .

loop_
_atom_site_aniso_label
_atom_site_aniso_U_11
_atom_site_aniso_U_22
_atom_site_aniso_U_33
_atom_site_aniso_U_23
_atom_site_aniso_U_13
_atom_site_aniso_U_12
W1 0.01361(9) 0.01491(10) 0.01649(10) -0.00107(6) 0.00143(7) 0.00074(5)
W2 0.01410(9) 0.01262(10) 0.01650(10) 0.00013(6) 0.00181(7) -0.00043(5)
W3 0.01389(9) 0.01312(10) 0.01617(9) -0.00054(6) 0.00151(6) -0.00050(6)
O 0.0192(13) 0.0153(13) 0.0195(13) 0.0008(11) 0.0013(10) 0.0033(11)
O1 0.0191(13) 0.0192(14) 0.0231(14) -0.0020(12) 0.0012(11) -0.0001(11)
O2 0.0189(13) 0.0171(14) 0.0267(15) -0.0030(11) 0.0037(11) 0.0002(11)
O3 0.0283(15) 0.0181(15) 0.0402(18) 0.0017(13) 0.0040(13) 0.0049(12)
O4 0.0181(14) 0.0282(18) 0.0442(19) -0.0029(15) 0.0029(13) 0.0036(12)
O5 0.0218(13) 0.0161(14) 0.0254(15) -0.0011(11) 0.0056(11) 0.0005(11)
O6 0.0237(14) 0.0172(14) 0.0186(14) -0.0006(11) 0.0024(11) -0.0023(11)
O7 0.0390(18) 0.0265(16) 0.0241(16) 0.0066(13) 0.0084(13) -0.0050(14)
O8 0.050(2) 0.0148(16) 0.047(2) 0.0012(14) 0.0205(17) -0.0050(14)
O9 0.0162(12) 0.0193(14) 0.0196(13) -0.0016(11) 0.0019(10) 0.0001(10)
O10 0.0189(13) 0.0213(15) 0.0186(13) -0.0025(11) 0.0028(10) -0.0025(11)
O11 0.0284(16) 0.0409(19) 0.0186(14) -0.0023(13) -0.0012(12) -0.0040(14)
O12 0.0153(13) 0.040(2) 0.0287(16) -0.0076(14) -0.0025(11) -0.0039(13)
O13 0.0170(13) 0.0183(14) 0.0206(14) -0.0005(11) 0.0022(10) -0.0011(10)
O21 0.0153(13) 0.0195(14) 0.0178(14) -0.0011(11) 0.0000(10) -0.0011(10)
O23 0.0145(12) 0.0158(14) 0.0212(14) -0.0010(10) -0.0002(10) 0.0004(10)
N1 0.0172(15) 0.0219(19) 0.0214(17) -0.0022(13) 0.0019(13) -0.0001(12)
N2 0.0159(15) 0.0175(17) 0.0212(17) 0.0022(13) 0.0025(13) -0.0027(12)
N3 0.0221(16) 0.0113(15) 0.0209(16) -0.0011(12) 0.0049(13) -0.0009(12)
N5 0.029(2) 0.046(3) 0.044(3) -0.022(2) 0.0012(18) -0.0006(19)
N6 0.034(2) 0.030(2) 0.030(2) 0.0013(16) -0.0025(16) -0.0150(17)
C1 0.0185(18) 0.022(2) 0.0213(19) -0.0022(16) -0.0001(15) 0.0002(15)
C2 0.0238(19) 0.021(2) 0.0200(19) -0.0036(16) 0.0021(15) -0.0007(16)
C3 0.0161(17) 0.020(2) 0.0215(19) 0.0021(15) 0.0007(14) -0.0017(14)
C4 0.0187(17) 0.0149(19) 0.027(2) 0.0013(16) 0.0058(15) -0.0018(14)
C5 0.0208(18) 0.0191(19) 0.0220(19) -0.0006(16) 0.0022(15) -0.0019(15)
C6 0.0212(18) 0.0162(18) 0.0240(19) -0.0019(15) 0.0026(15) 0.0013(15)
C11 0.029(2) 0.044(3) 0.022(2) -0.0045(19) 0.0079(17) -0.015(2)
C12 0.036(2) 0.042(3) 0.025(2) 0.002(2) 0.0114(19) -0.007(2)
C13 0.033(2) 0.040(3) 0.021(2) 0.0016(19) 0.0044(18) 0.0048(19)
C14 0.044(3) 0.033(3) 0.020(2) -0.0071(19) 0.0007(19) -0.002(2)
C15 0.029(2) 0.025(2) 0.020(2) -0.0029(17) 0.0031(16) -0.0032(17)
C21 0.0209(19) 0.022(2) 0.023(2) 0.0021(16) 0.0029(15) 0.0002(15)
C22 0.022(2) 0.031(2) 0.036(2) 0.004(2) 0.0060(18) 0.0053(17)
C23 0.020(2) 0.035(3) 0.036(2) 0.007(2) 0.0004(18) 0.0009(18)
C24 0.025(2) 0.030(2) 0.029(2) 0.0005(18) -0.0007(17) -0.0048(18)
C25 0.0206(19) 0.025(2) 0.030(2) -0.0024(17) 0.0044(16) -0.0045(16)
C31 0.023(2) 0.024(2) 0.043(3) 0.0028(19) 0.0144(18) -0.0024(17)
C32 0.031(2) 0.025(2) 0.043(3) 0.000(2) 0.014(2) -0.0081(18)
C33 0.042(3) 0.016(2) 0.028(2) -0.0029(16) 0.0115(19) -0.0051(17)
C34 0.029(2) 0.019(2) 0.032(2) -0.0031(17) 0.0084(17) 0.0023(16)
C35 0.0181(17) 0.021(2) 0.026(2) -0.0053(16) 0.0056(15) -0.0039(15)
C51 0.0178(19) 0.050(3) 0.029(2) -0.004(2) 0.0038(16) 0.0023(19)
C52 0.023(2) 0.024(2) 0.043(3) -0.0011(19) 0.0083(18) 0.0020(17)
C53 0.028(2) 0.024(2) 0.036(2) -0.0087(18) 0.0049(18) -0.0023(17)
C54 0.032(2) 0.042(3) 0.031(2) 0.005(2) 0.0091(19) 0.000(2)
C55 0.044(3) 0.020(2) 0.075(4) 0.000(3) 0.023(3) -0.005(2)
C61 0.059(3) 0.029(3) 0.042(3) -0.003(2) 0.012(3) -0.001(2)
C62 0.044(3) 0.056(4) 0.052(3) -0.005(3) 0.022(3) 0.001(3)
C63 0.038(3) 0.048(3) 0.043(3) 0.007(2) 0.007(2) -0.017(2)
C64 0.039(2) 0.023(2) 0.027(2) 0.0087(18) -0.0107(19) -0.0050(19)
C65 0.022(2) 0.038(3) 0.030(2) 0.006(2) -0.0034(17) 0.0006(18)
N4 0.082(5) 0.100(6) 0.039(3) 0.012(3) -0.012(3) -0.018(5)
C41 0.068(5) 0.178(13) 0.029(3) -0.008(5) 0.000(3) 0.026(7)
C42 0.127(9) 0.070(6) 0.040(4) -0.013(4) -0.009(5) 0.051(6)
C43 0.092(6) 0.060(5) 0.063(5) -0.016(4) -0.003(4) -0.023(5)
C44 0.035(3) 0.137(10) 0.064(5) -0.021(5) -0.014(3) 0.006(4)
C45 0.086(6) 0.047(4) 0.061(4) -0.011(3) -0.023(4) 0.029(4)

loop_
_atom_type_symbol
_atom_type_description
_atom_type_scat_dispersion_real
_atom_type_scat_dispersion_imag
_atom_type_scat_source
C C 0.0181 0.0091 'International Tables Vol C Tables 4.2.6.8 and 6.1.1.4'
H H 0.0000 0.0000 'International Tables Vol C Tables 4.2.6.8 and 6.1.1.4'
N N 0.0311 0.0180 'International Tables Vol C Tables 4.2.6.8 and 6.1.1.4'
O O 0.0492 0.0322 'International Tables Vol C Tables 4.2.6.8 and 6.1.1.4'
W W -5.4734 5.5774 'International Tables Vol C Tables 4.2.6.8 and 6.1.1.4'

loop_
_geom_angle_atom_site_label_1
_geom_angle_atom_site_label_2
_geom_angle_atom_site_label_3
_geom_angle
_geom_angle_site_symmetry_1
_geom_angle_site_symmetry_3
O21 W1 O13 98.83(12) . .
O21 W1 O 101.09(12) . .
O13 W1 O 100.30(12) . .
O21 W1 O2 92.06(12) . .
O13 W1 O2 165.14(12) . .
O W1 O2 87.40(12) . .
O21 W1 O1 164.50(12) . .
O13 W1 O1 91.66(12) . .
O W1 O1 88.12(12) . .
O2 W1 O1 75.79(12) . .
O21 W1 N1 83.18(13) . .
O13 W1 N1 85.18(13) . .
O W1 N1 172.35(12) . .
O2 W1 N1 86.11(13) . .
O1 W1 N1 86.38(12) . .
O21 W1 W2 49.59(9) . .
O13 W1 W2 96.22(9) . .
O W1 W2 52.64(8) . .
O2 W1 W2 98.54(8) . .
O1 W1 W2 140.74(8) . .
N1 W1 W2 132.52(9) . .
O21 W1 W3 96.48(9) . .
O13 W1 W3 49.38(9) . .
O W1 W3 52.13(9) . .
O2 W1 W3 139.51(9) . .
O1 W1 W3 99.01(8) . .
N1 W1 W3 134.15(9) . .
W2 W1 W3 60.069(6) . .
O21 W2 O23 98.88(12) . .
O21 W2 O 100.46(11) . .
O23 W2 O 100.41(12) . .
O21 W2 O6 165.97(12) . .
O23 W2 O6 89.22(12) . .
O W2 O6 89.22(12) . .
O21 W2 O5 94.43(12) . .
O23 W2 O5 161.08(12) . .
O W2 O5 90.26(12) . .
O6 W2 O5 75.23(12) . .
O21 W2 N2 82.01(13) . .
O23 W2 N2 84.30(12) . .
O W2 N2 174.20(12) . .
O6 W2 N2 87.46(12) . .
O5 W2 N2 84.30(12) . .
O21 W2 W1 49.40(8) . .
O23 W2 W1 96.34(9) . .
O W2 W1 52.18(8) . .
O6 W2 W1 141.39(8) . .
O5 W2 W1 102.53(8) . .
N2 W2 W1 131.06(9) . .
O21 W2 W3 96.28(8) . .
O23 W2 W3 49.55(8) . .
O W2 W3 52.00(9) . .
O6 W2 W3 97.69(8) . .
O5 W2 W3 142.05(8) . .
N2 W2 W3 133.22(9) . .
W1 W2 W3 59.998(6) . .
O13 W3 O23 98.68(12) . .
O13 W3 O 100.96(12) . .
O23 W3 O 101.02(12) . .
O13 W3 O10 161.88(12) . .
O23 W3 O10 95.81(12) . .
O W3 O10 86.80(12) . .
O13 W3 O9 88.57(11) . .
O23 W3 O9 166.63(12) . .
O W3 O9 88.50(12) . .
O10 W3 O9 75.18(11) . .
O13 W3 N3 86.28(13) . .
O23 W3 N3 83.85(12) . .
O W3 N3 170.45(12) . .
O10 W3 N3 84.52(12) . .
O9 W3 N3 85.44(12) . .
O13 W3 W1 49.91(9) . .
O23 W3 W1 96.31(9) . .
O W3 W1 52.27(8) . .
O10 W3 W1 138.84(8) . .
O9 W3 W1 96.95(8) . .
N3 W3 W1 135.86(9) . .
O13 W3 W2 96.51(9) . .
O23 W3 W2 49.57(9) . .
O W3 W2 52.61(8) . .
O10 W3 W2 101.17(8) . .
O9 W3 W2 141.06(8) . .
N3 W3 W2 133.31(8) . .
W1 W3 W2 59.933(7) . .
W3 O W1 75.60(10) . .
W3 O W2 75.39(10) . .
W1 O W2 75.18(10) . .
C1 O1 W1 117.9(3) . .
C2 O2 W1 117.9(3) . .
C4 O5 W2 119.1(3) . .
C3 O6 W2 119.8(3) . .
C6 O9 W3 118.6(3) . .
C5 O10 W3 119.5(3) . .
W3 O13 W1 80.71(11) . .
W1 O21 W2 81.01(11) . .
W3 O23 W2 80.88(11) . .
C15 N1 C11 118.0(4) . .
C15 N1 W1 120.8(3) . .
C11 N1 W1 121.2(3) . .
C21 N2 C25 118.5(4) . .
C21 N2 W2 121.5(3) . .
C25 N2 W2 119.8(3) . .
C35 N3 C31 117.5(4) . .
C35 N3 W3 121.8(3) . .
C31 N3 W3 120.6(3) . .
C51 N5 C55 122.1(5) . .
C51 N5 H5 119.0 . .
C55 N5 H5 119.0 . .
C61 N6 C65 122.9(5) . .
C61 N6 H6 118.5 . .
C65 N6 H6 118.5 . .
O4 C1 O1 125.5(4) . .
O4 C1 C2 120.5(4) . .
O1 C1 C2 114.0(4) . .
O3 C2 O2 126.0(4) . .
O3 C2 C1 120.4(4) . .
O2 C2 C1 113.6(4) . .
O7 C3 O6 125.7(4) . .
O7 C3 C4 121.8(4) . .
O6 C3 C4 112.5(4) . .
O8 C4 O5 125.5(4) . .
O8 C4 C3 121.4(4) . .
O5 C4 C3 113.1(3) . .
O11 C5 O10 126.8(4) . .
O11 C5 C6 119.9(4) . .
O10 C5 C6 113.3(4) . .
O12 C6 O9 125.1(4) . .
O12 C6 C5 121.7(4) . .
O9 C6 C5 113.2(3) . .
N1 C11 C12 122.4(5) . .
N1 C11 H11 118.8 . .
C12 C11 H11 118.8 . .
C13 C12 C11 119.0(5) . .
C13 C12 H12 120.5 . .
C11 C12 H12 120.5 . .
C14 C13 C12 119.0(5) . .
C14 C13 H13 120.5 . .
C12 C13 H13 120.5 . .
C13 C14 C15 119.4(5) . .
C13 C14 H14 120.3 . .
C15 C14 H14 120.3 . .
N1 C15 C14 122.2(5) . .
N1 C15 H15 118.9 . .
C14 C15 H15 118.9 . .
N2 C21 C22 122.2(4) . .
N2 C21 H21 118.9 . .
C22 C21 H21 118.9 . .
C21 C22 C23 119.2(4) . .
C21 C22 H22 120.4 . .
C23 C22 H22 120.4 . .
C24 C23 C22 118.7(4) . .
C24 C23 H23 120.7 . .
C22 C23 H23 120.7 . .
C23 C24 C25 119.0(4) . .
C23 C24 H24 120.5 . .
C25 C24 H24 120.5 . .
N2 C25 C24 122.4(4) . .
N2 C25 H25 118.8 . .
C24 C25 H25 118.8 . .
N3 C31 C32 122.8(4) . .
N3 C31 H31 118.6 . .
C32 C31 H31 118.6 . .
C31 C32 C33 119.5(4) . .
C31 C32 H32 120.2 . .
C33 C32 H32 120.2 . .
C32 C33 C34 118.4(4) . .
C32 C33 H33 120.8 . .
C34 C33 H33 120.8 . .
C33 C34 C35 119.2(4) . .
C33 C34 H34 120.4 . .
C35 C34 H34 120.4 . .
N3 C35 C34 122.6(4) . .
N3 C35 H35 118.7 . .
C34 C35 H35 118.7 . .
N5 C51 C52 120.0(5) . .
N5 C51 H51 120.0 . .
C52 C51 H51 120.0 . .
C51 C52 C53 120.2(5) . .
C51 C52 H52 119.9 . .
C53 C52 H52 119.9 . .
C54 C53 C52 119.4(5) . .
C54 C53 H53 120.3 . .
C52 C53 H53 120.3 . .
C55 C54 C53 118.8(5) . .
C55 C54 H54 120.6 . .
C53 C54 H54 120.6 . .
C54 C55 N5 119.4(5) . .
C54 C55 H55 120.3 . .
N5 C55 H55 120.3 . .
N6 C61 C62 119.4(6) . .
N6 C61 H61 120.3 . .
C62 C61 H61 120.3 . .
C63 C62 C61 118.7(6) . .
C63 C62 H62 120.7 . .
C61 C62 H62 120.7 . .
C64 C63 C62 120.6(5) . .
C64 C63 H63 119.7 . .
C62 C63 H63 119.7 . .
C65 C64 C63 118.5(5) . .
C65 C64 H64 120.8 . .
C63 C64 H64 120.8 . .
N6 C65 C64 119.9(5) . .
N6 C65 H65 120.0 . .
C64 C65 H65 120.0 . .
C45 N4 C41 116.6(9) . .
N4 C41 C42 121.6(9) . .
N4 C41 H41 119.2 . .
C42 C41 H41 119.2 . .
C43 C42 C41 121.4(9) . .
C43 C42 H42 119.3 . .
C41 C42 H42 119.3 . .
C42 C43 C44 116.9(9) . .
C42 C43 H43 121.6 . .
C44 C43 H43 121.6 . .
C45 C44 C43 118.6(8) . .
C45 C44 H44 120.7 . .
C43 C44 H44 120.7 . .
N4 C45 C44 125.0(8) . .
N4 C45 H45 117.5 . .
C44 C45 H45 117.5 . .

loop_
_geom_bond_atom_site_label_1
_geom_bond_atom_site_label_2
_geom_bond_distance
_geom_bond_site_symmetry_2
W1 O21 1.931(3) .
W1 O13 1.949(3) .
W1 O 2.053(3) .
W1 O2 2.101(3) .
W1 O1 2.105(3) .
W1 N1 2.208(4) .
W1 W2 2.5120(2) .
W1 W3 2.5137(2) .
W2 O21 1.936(3) .
W2 O23 1.939(3) .
W2 O 2.065(3) .
W2 O6 2.090(3) .
W2 O5 2.093(3) .
W2 N2 2.209(3) .
W2 W3 2.5155(2) .
W3 O13 1.933(3) .
W3 O23 1.939(3) .
W3 O 2.049(3) .
W3 O10 2.094(3) .
W3 O9 2.116(3) .
W3 N3 2.233(3) .
O1 C1 1.284(5) .
O2 C2 1.288(5) .
O3 C2 1.218(6) .
O4 C1 1.219(6) .
O5 C4 1.294(5) .
O6 C3 1.289(5) .
O7 C3 1.217(6) .
O8 C4 1.223(6) .
O9 C6 1.287(5) .
O10 C5 1.283(5) .
O11 C5 1.223(5) .
O12 C6 1.223(5) .
N1 C15 1.344(6) .
N1 C11 1.345(6) .
N2 C21 1.340(6) .
N2 C25 1.347(6) .
N3 C35 1.341(5) .
N3 C31 1.348(5) .
N5 C51 1.307(8) .
N5 C55 1.372(9) .
N5 H5 0.8600 .
N6 C61 1.326(8) .
N6 C65 1.335(7) .
N6 H6 0.8600 .
C1 C2 1.544(6) .
C3 C4 1.551(6) .
C5 C6 1.552(6) .
C11 C12 1.388(7) .
C11 H11 0.9300 .
C12 C13 1.378(7) .
C12 H12 0.9300 .
C13 C14 1.371(8) .
C13 H13 0.9300 .
C14 C15 1.386(6) .
C14 H14 0.9300 .
C15 H15 0.9300 .
C21 C22 1.383(6) .
C21 H21 0.9300 .
C22 C23 1.396(7) .
C22 H22 0.9300 .
C23 C24 1.377(7) .
C23 H23 0.9300 .
C24 C25 1.388(6) .
C24 H24 0.9300 .
C25 H25 0.9300 .
C31 C32 1.372(7) .
C31 H31 0.9300 .
C32 C33 1.376(7) .
C32 H32 0.9300 .
C33 C34 1.381(7) .
C33 H33 0.9300 .
C34 C35 1.382(6) .
C34 H34 0.9300 .
C35 H35 0.9300 .
C51 C52 1.353(7) .
C51 H51 0.9300 .
C52 C53 1.381(7) .
C52 H52 0.9300 .
C53 C54 1.375(7) .
C53 H53 0.9300 .
C54 C55 1.366(8) .
C54 H54 0.9300 .
C55 H55 0.9300 .
C61 C62 1.383(9) .
C61 H61 0.9300 .
C62 C63 1.378(10) .
C62 H62 0.9300 .
C63 C64 1.376(8) .
C63 H63 0.9300 .
C64 C65 1.373(7) .
C64 H64 0.9300 .
C65 H65 0.9300 .
N4 C45 1.263(13) .
N4 C41 1.353(15) .
C41 C42 1.364(17) .
C41 H41 0.9300 .
C42 C43 1.311(15) .
C42 H42 0.9300 .
C43 C44 1.389(14) .
C43 H43 0.9300 .
C44 C45 1.360(14) .
C44 H44 0.9300 .
C45 H45 0.9300 .
